data_7217423
loop_
_publ_author_name
'Fernando, Isurika R.'
'Mo, Yirong'
'Mezei, Gellert'

_publ_section_title
;
 Metal-binding studies of linear rigid-axle [2]pseudorotaxanes with in
 situ generated anionic metal halide complexes
;
_journal_issue 31
_journal_name_full CrystEngComm
_journal_page_first 7320
_journal_paper_doi 10.1039/C4CE00789A
_journal_volume 16
_journal_year 2014
_chemical_formula_sum 'C53 H56 Br6 N4 O9 Zn2'
_chemical_formula_weight 1503.22
_chemical_name_systematic
; 
 ? 
;
_space_group_IT_number 14
_symmetry_cell_setting monoclinic
_symmetry_space_group_name_Hall '-P 2ybc'
_symmetry_space_group_name_H-M 'P 1 21/c 1'
_atom_sites_solution_hydrogens geom
_atom_sites_solution_primary direct
_atom_sites_solution_secondary difmap
_audit_creation_method SHELXL-97
_cell_angle_alpha 90.00
_cell_angle_beta 97.9030(10)
_cell_angle_gamma 90.00
_cell_formula_units_Z 2
_cell_length_a 8.49590(10)
_cell_length_b 16.3216(2)
_cell_length_c 20.7112(3)
_cell_measurement_reflns_used 4919
_cell_measurement_temperature 100(2)
_cell_measurement_theta_max 21.22
_cell_measurement_theta_min 2.35
_cell_volume 2844.68(6)
_computing_cell_refinement 'Bruker SAINT'
_computing_data_collection 'Bruker APEX2'
_computing_data_reduction 'Bruker SAINT'
_computing_molecular_graphics 'Bruker SHELXTL'
_computing_publication_material 'Bruker SHELXTL'
_computing_structure_refinement 'SHELXL-97 (Sheldrick, 2008)'
_computing_structure_solution 'SHELXS-97 (Sheldrick, 2008)'
_diffrn_ambient_temperature 100(2)
_diffrn_measured_fraction_theta_full 1.000
_diffrn_measured_fraction_theta_max 1.000
_diffrn_measurement_device_type 'Bruker APEX-II CCD'
_diffrn_measurement_method '\f and \w scans'
_diffrn_radiation_monochromator graphite
_diffrn_radiation_source 'fine-focus sealed tube'
_diffrn_radiation_type MoK\a
_diffrn_radiation_wavelength 0.71073
_diffrn_reflns_av_R_equivalents 0.0969
_diffrn_reflns_av_sigmaI/netI 0.2016
_diffrn_reflns_limit_h_max 11
_diffrn_reflns_limit_h_min -11
_diffrn_reflns_limit_k_max 22
_diffrn_reflns_limit_k_min -22
_diffrn_reflns_limit_l_max 27
_diffrn_reflns_limit_l_min -29
_diffrn_reflns_number 40093
_diffrn_reflns_theta_full 30.03
_diffrn_reflns_theta_max 30.03
_diffrn_reflns_theta_min 1.59
_exptl_absorpt_coefficient_mu 5.114
_exptl_absorpt_correction_T_max 0.7461
_exptl_absorpt_correction_T_min 0.6361
_exptl_absorpt_correction_type multi-scan
_exptl_crystal_colour blue
_exptl_crystal_density_diffrn 1.755
_exptl_crystal_density_method 'not measured'
_exptl_crystal_description prism
_exptl_crystal_F_000 1488
_exptl_crystal_size_max 0.19
_exptl_crystal_size_mid 0.09
_exptl_crystal_size_min 0.05
_refine_diff_density_max 1.023
_refine_diff_density_min -0.848
_refine_diff_density_rms 0.153
_refine_ls_extinction_method none
_refine_ls_goodness_of_fit_ref 0.966
_refine_ls_hydrogen_treatment constr
_refine_ls_matrix_type full
_refine_ls_number_parameters 340
_refine_ls_number_reflns 8294
_refine_ls_number_restraints 1
_refine_ls_restrained_S_all 0.966
_refine_ls_R_factor_all 0.2136
_refine_ls_R_factor_gt 0.0703
_refine_ls_shift/su_max 0.001
_refine_ls_shift/su_mean 0.000
_refine_ls_structure_factor_coef Fsqd
_refine_ls_weighting_details 'calc w=1/[\s^2^(Fo^2^)+(0.0740P)^2^+0.0000P] where P=(Fo^2^+2Fc^2^)/3'
_refine_ls_weighting_scheme calc
_refine_ls_wR_factor_gt 0.1362
_refine_ls_wR_factor_ref 0.1776
_reflns_number_gt 3319
_reflns_number_total 8294
_reflns_threshold_expression >2sigma(I)
_cod_duplicate_entry 7216359
_cod_data_source_file c4ce00789a2.cif
_cod_data_source_block 1(ZnBr3)2+CH3OH
_cod_depositor_comments
;
The following automatic conversions were performed:

'_symmetry_cell_setting' value 'Monoclinic' changed to 'monoclinic'
according to
/usr/data/users/saulius/crontab/automatic-downloads/current/RSC/lib/dictionaries/cif_core.dic
dictionary named 'cif_core.dic' version 2.4.2 from 2011-04-26.

Automatic conversion script
Id: cif_fix_values 2281 2013-09-26 08:29:07Z andrius 
;
_cod_original_sg_symbol_H-M 'P2(1)/c  '
_cod_database_code 7217423

loop_
_symmetry_equiv_pos_as_xyz
'x, y, z'
'-x, y+1/2, -z+1/2'
'-x, -y, -z'
'x, -y-1/2, z-1/2'

loop_
_atom_site_label
_atom_site_type_symbol
_atom_site_fract_x
_atom_site_fract_y
_atom_site_fract_z
_atom_site_U_iso_or_equiv
_atom_site_adp_type
_atom_site_occupancy
_atom_site_symmetry_multiplicity
_atom_site_calc_flag
_atom_site_refinement_flags
Br1 Br 1.33995(9) 0.33518(4) 0.31752(4) 0.0359(2) Uani 1 1 d .
Br2 Br 1.08846(10) 0.52019(5) 0.22374(4) 0.0429(2) Uani 1 1 d .
Br3 Br 1.45152(11) 0.42734(5) 0.15029(4) 0.0531(3) Uani 1 1 d .
Zn1 Zn 1.25061(10) 0.40185(5) 0.21701(4) 0.0345(3) Uani 1 1 d .
O1 O 0.2045(6) -0.0255(3) 0.1433(3) 0.0459(14) Uani 1 1 d .
O2 O 0.2106(7) -0.2032(3) 0.1331(3) 0.0512(15) Uani 1 1 d .
O3 O 0.6807(7) 0.3328(3) -0.0488(3) 0.0526(16) Uani 1 1 d .
O4 O 0.4291(7) 0.2754(3) 0.0244(2) 0.0511(16) Uani 1 1 d .
O5 O 1.0000 0.5000 0.0000 0.279(16) Uani 1 2 d SD
N1 N 1.0910(8) 0.3159(4) 0.1721(3) 0.0375(16) Uani 1 1 d .
N2 N 0.7775(6) 0.1404(3) 0.0755(3) 0.0240(13) Uani 1 1 d .
C1 C 1.0957(8) 0.2390(4) 0.1893(3) 0.0303(17) Uani 1 1 d .
H1 H 1.1713 0.2233 0.2239 0.036 Uiso 1 1 calc R
C2 C 0.9948(8) 0.1791(4) 0.1592(3) 0.0322(18) Uani 1 1 d .
H2 H 1.0034 0.1249 0.1733 0.039 Uiso 1 1 calc R
C3 C 0.8848(9) 0.2011(4) 0.1094(3) 0.0290(17) Uani 1 1 d .
C4 C 0.8662(14) 0.2828(5) 0.0918(4) 0.094(4) Uani 1 1 d .
H4 H 0.7854 0.3001 0.0599 0.112 Uiso 1 1 calc R
C5 C 0.9772(15) 0.3386(6) 0.1252(5) 0.108(5) Uani 1 1 d .
H5 H 0.9697 0.3936 0.1136 0.130 Uiso 1 1 calc R
C6 C 0.7386(8) 0.0738(4) 0.1085(3) 0.0289(17) Uani 1 1 d .
H6 H 0.7835 0.0663 0.1516 0.035 Uiso 1 1 calc R
C7 C 0.6348(8) 0.0179(4) 0.0793(3) 0.0262(16) Uani 1 1 d .
H7 H 0.6125 -0.0288 0.1022 0.031 Uiso 1 1 calc R
C8 C 0.5600(7) 0.0293(4) 0.0151(3) 0.0210(15) Uani 1 1 d .
C9 C 0.6070(8) 0.0985(4) -0.0177(3) 0.0268(16) Uani 1 1 d .
H9 H 0.5639 0.1074 -0.0609 0.032 Uiso 1 1 calc R
C10 C 0.7149(8) 0.1529(4) 0.0127(3) 0.0280(17) Uani 1 1 d .
H10 H 0.7451 0.1983 -0.0098 0.034 Uiso 1 1 calc R
C11 C 0.2901(9) 0.0452(5) 0.1454(4) 0.039(2) Uani 1 1 d .
C12 C 0.3985(9) 0.0701(5) 0.1986(4) 0.042(2) Uani 1 1 d .
H12 H 0.4166 0.0381 0.2360 0.051 Uiso 1 1 calc R
C13 C 0.4807(10) 0.1454(5) 0.1944(4) 0.044(2) Uani 1 1 d .
H13 H 0.5500 0.1631 0.2304 0.053 Uiso 1 1 calc R
C14 C 0.4614(10) 0.1925(5) 0.1396(4) 0.046(2) Uani 1 1 d .
H14 H 0.5215 0.2398 0.1371 0.056 Uiso 1 1 calc R
C15 C 0.3479(9) 0.1682(5) 0.0861(4) 0.040(2) Uani 1 1 d .
C16 C 0.2585(10) 0.0947(5) 0.0899(4) 0.043(2) Uani 1 1 d .
C17 C 0.1408(9) 0.0734(5) 0.0369(4) 0.043(2) Uani 1 1 d .
H17 H 0.0835 0.0250 0.0382 0.051 Uiso 1 1 calc R
C18 C 0.1125(11) 0.1230(6) -0.0146(4) 0.055(2) Uani 1 1 d .
H18 H 0.0286 0.1109 -0.0469 0.066 Uiso 1 1 calc R
C19 C 0.2057(11) 0.1931(6) -0.0217(4) 0.056(3) Uani 1 1 d .
H19 H 0.1869 0.2245 -0.0594 0.067 Uiso 1 1 calc R
C20 C 0.3235(11) 0.2147(5) 0.0270(4) 0.048(2) Uani 1 1 d .
C21 C 0.4067(12) 0.3303(6) -0.0308(5) 0.066(3) Uani 1 1 d .
H21A H 0.3891 0.2990 -0.0710 0.079 Uiso 1 1 calc R
H21B H 0.3143 0.3646 -0.0286 0.079 Uiso 1 1 calc R
C22 C 0.5464(13) 0.3808(6) -0.0301(4) 0.069(3) Uani 1 1 d .
H22A H 0.5758 0.4032 0.0133 0.083 Uiso 1 1 calc R
H22B H 0.5230 0.4261 -0.0601 0.083 Uiso 1 1 calc R
C23 C 0.6922(11) 0.3386(5) -0.1153(4) 0.056(2) Uani 1 1 d .
H23A H 0.7090 0.3954 -0.1265 0.067 Uiso 1 1 calc R
H23B H 0.5935 0.3204 -0.1404 0.067 Uiso 1 1 calc R
C24 C 0.1766(11) -0.2888(5) 0.1322(5) 0.064(3) Uani 1 1 d .
H24A H 0.0829 -0.2991 0.1009 0.077 Uiso 1 1 calc R
H24B H 0.1528 -0.3052 0.1749 0.077 Uiso 1 1 calc R
C25 C 0.1478(10) -0.1570(5) 0.1832(4) 0.052(2) Uani 1 1 d .
H25A H 0.1540 -0.1896 0.2226 0.062 Uiso 1 1 calc R
H25B H 0.0369 -0.1442 0.1691 0.062 Uiso 1 1 calc R
C26 C 0.2381(9) -0.0802(5) 0.1971(4) 0.042(2) Uani 1 1 d .
H26A H 0.2089 -0.0549 0.2361 0.050 Uiso 1 1 calc R
H26B H 0.3510 -0.0921 0.2046 0.050 Uiso 1 1 calc R
C27 C 0.925(6) 0.5750(19) -0.002(2) 0.37(5) Uani 0.50 1 d PD

loop_
_atom_site_aniso_label
_atom_site_aniso_U_11
_atom_site_aniso_U_22
_atom_site_aniso_U_33
_atom_site_aniso_U_23
_atom_site_aniso_U_13
_atom_site_aniso_U_12
Br1 0.0468(5) 0.0316(5) 0.0275(4) -0.0047(3) -0.0012(3) -0.0092(4)
Br2 0.0582(6) 0.0348(5) 0.0346(5) -0.0027(4) 0.0023(4) -0.0121(4)
Br3 0.0826(7) 0.0400(5) 0.0405(5) 0.0004(4) 0.0222(5) -0.0109(5)
Zn1 0.0527(6) 0.0272(5) 0.0221(5) -0.0032(4) -0.0006(4) -0.0166(4)
O1 0.048(3) 0.042(4) 0.049(4) 0.009(3) 0.013(3) 0.007(3)
O2 0.075(4) 0.029(3) 0.054(4) 0.008(3) 0.026(3) -0.003(3)
O3 0.077(4) 0.042(4) 0.038(4) 0.018(3) 0.006(3) 0.004(3)
O4 0.078(4) 0.048(4) 0.031(3) 0.009(3) 0.019(3) 0.006(3)
O5 0.39(4) 0.18(2) 0.24(2) 0.129(19) -0.07(2) -0.01(2)
N1 0.060(4) 0.026(4) 0.022(3) 0.005(3) -0.010(3) -0.022(3)
N2 0.028(3) 0.018(3) 0.024(3) 0.000(2) -0.005(3) -0.007(3)
C1 0.029(4) 0.036(5) 0.025(4) -0.005(3) 0.002(3) 0.003(4)
C2 0.028(4) 0.022(4) 0.044(5) -0.001(3) -0.005(4) -0.009(3)
C3 0.044(5) 0.017(4) 0.023(4) -0.004(3) -0.006(3) -0.010(4)
C4 0.163(11) 0.039(6) 0.055(6) 0.016(5) -0.069(7) -0.049(7)
C5 0.182(12) 0.035(6) 0.082(8) 0.034(5) -0.077(8) -0.051(7)
C6 0.032(4) 0.022(4) 0.029(4) 0.005(3) -0.007(3) -0.007(3)
C7 0.031(4) 0.019(4) 0.027(4) 0.004(3) -0.002(3) -0.002(3)
C8 0.029(4) 0.017(4) 0.017(4) 0.002(3) 0.000(3) 0.001(3)
C9 0.037(4) 0.026(4) 0.016(4) 0.006(3) -0.003(3) -0.008(3)
C10 0.042(4) 0.022(4) 0.020(4) 0.003(3) 0.004(3) -0.013(3)
C11 0.043(5) 0.041(5) 0.033(5) 0.007(4) 0.009(4) 0.020(4)
C12 0.051(5) 0.044(5) 0.030(5) 0.014(4) 0.002(4) 0.013(4)
C13 0.056(6) 0.048(6) 0.027(5) 0.006(4) 0.006(4) 0.021(5)
C14 0.055(6) 0.033(5) 0.051(6) -0.005(4) 0.009(5) 0.009(4)
C15 0.049(5) 0.046(5) 0.027(5) 0.009(4) 0.010(4) 0.026(4)
C16 0.052(6) 0.041(5) 0.039(5) -0.001(4) 0.014(4) 0.021(4)
C17 0.038(5) 0.059(6) 0.028(5) 0.000(4) -0.003(4) 0.020(4)
C18 0.053(6) 0.061(7) 0.051(6) -0.004(5) 0.012(5) 0.015(5)
C19 0.072(7) 0.068(7) 0.028(5) 0.014(5) 0.010(5) 0.032(6)
C20 0.058(6) 0.048(6) 0.043(6) -0.004(5) 0.023(5) 0.013(5)
C21 0.077(7) 0.058(7) 0.064(7) 0.027(5) 0.017(6) 0.012(6)
C22 0.102(9) 0.054(7) 0.052(6) 0.012(5) 0.017(6) 0.001(7)
C23 0.080(7) 0.045(6) 0.046(6) 0.017(4) 0.022(5) 0.022(5)
C24 0.066(7) 0.045(6) 0.084(7) 0.035(5) 0.024(6) 0.000(5)
C25 0.046(5) 0.057(6) 0.054(6) 0.024(5) 0.013(5) -0.001(5)
C26 0.042(5) 0.051(6) 0.032(5) 0.011(4) 0.006(4) 0.013(4)
C27 0.19(5) 0.82(17) 0.13(4) 0.02(7) 0.13(4) -0.10(7)

loop_
_atom_type_symbol
_atom_type_description
_atom_type_scat_dispersion_real
_atom_type_scat_dispersion_imag
_atom_type_scat_source
C C 0.0033 0.0016 'International Tables Vol C Tables 4.2.6.8 and 6.1.1.4'
H H 0.0000 0.0000 'International Tables Vol C Tables 4.2.6.8 and 6.1.1.4'
Br Br -0.2901 2.4595 'International Tables Vol C Tables 4.2.6.8 and 6.1.1.4'
N N 0.0061 0.0033 'International Tables Vol C Tables 4.2.6.8 and 6.1.1.4'
O O 0.0106 0.0060 'International Tables Vol C Tables 4.2.6.8 and 6.1.1.4'
Zn Zn 0.2839 1.4301 'International Tables Vol C Tables 4.2.6.8 and 6.1.1.4'

loop_
_geom_angle_atom_site_label_1
_geom_angle_atom_site_label_2
_geom_angle_atom_site_label_3
_geom_angle
_geom_angle_site_symmetry_3
N1 Zn1 Br3 109.52(17) .
N1 Zn1 Br1 101.12(17) .
Br3 Zn1 Br1 114.88(5) .
N1 Zn1 Br2 103.06(19) .
Br3 Zn1 Br2 111.02(4) .
Br1 Zn1 Br2 115.86(4) .
C11 O1 C26 117.2(6) .
C24 O2 C25 115.3(6) .
C23 O3 C22 112.6(6) .
C20 O4 C21 118.2(7) .
C27 O5 C27 179.999(6) 3_765
C1 N1 C5 117.5(6) .
C1 N1 Zn1 122.2(5) .
C5 N1 Zn1 120.2(5) .
C6 N2 C10 121.1(5) .
C6 N2 C3 118.9(5) .
C10 N2 C3 119.9(5) .
N1 C1 C2 124.1(7) .
C3 C2 C1 118.5(7) .
C2 C3 C4 120.2(7) .
C2 C3 N2 120.7(6) .
C4 C3 N2 119.1(6) .
C3 C4 C5 116.4(8) .
N1 C5 C4 123.0(8) .
N2 C6 C7 120.5(6) .
C6 C7 C8 121.0(6) .
C9 C8 C7 116.3(6) .
C9 C8 C8 122.8(7) 3_655
C7 C8 C8 120.9(7) 3_655
C10 C9 C8 121.1(6) .
N2 C10 C9 119.8(6) .
O1 C11 C12 124.3(7) .
O1 C11 C16 115.0(7) .
C12 C11 C16 120.7(8) .
C11 C12 C13 118.7(7) .
C14 C13 C12 122.3(8) .
C13 C14 C15 118.9(8) .
C14 C15 C16 120.0(7) .
C14 C15 C20 121.4(8) .
C16 C15 C20 118.6(8) .
C11 C16 C17 121.9(8) .
C11 C16 C15 119.2(8) .
C17 C16 C15 119.0(7) .
C18 C17 C16 119.9(9) .
C17 C18 C19 122.3(9) .
C20 C19 C18 119.8(8) .
O4 C20 C19 126.0(9) .
O4 C20 C15 114.0(8) .
C19 C20 C15 120.0(9) .
C22 C21 O4 109.0(8) .
C21 C22 O3 111.0(8) .
O3 C23 C24 110.9(7) 3_655
O2 C24 C23 112.9(7) 3_655
O2 C25 C26 110.5(6) .
O1 C26 C25 109.6(6) .

loop_
_geom_bond_atom_site_label_1
_geom_bond_atom_site_label_2
_geom_bond_distance
_geom_bond_site_symmetry_2
Br1 Zn1 2.3790(11) .
Br2 Zn1 2.3876(12) .
Br3 Zn1 2.3758(12) .
Zn1 N1 2.081(6) .
O1 C11 1.362(9) .
O1 C26 1.426(8) .
O2 C24 1.425(9) .
O2 C25 1.444(9) .
O3 C23 1.398(9) .
O3 C22 1.479(10) .
O4 C20 1.343(9) .
O4 C21 1.445(9) .
O5 C27 1.38(2) .
O5 C27 1.38(2) 3_765
N1 C1 1.303(8) .
N1 C5 1.325(10) .
N2 C6 1.349(8) .
N2 C10 1.351(8) .
N2 C3 1.459(8) .
C1 C2 1.390(9) .
C2 C3 1.343(9) .
C3 C4 1.385(10) .
C4 C5 1.420(11) .
C6 C7 1.352(8) .
C7 C8 1.405(8) .
C8 C9 1.404(8) .
C8 C8 1.474(12) 3_655
C9 C10 1.366(8) .
C11 C12 1.396(11) .
C11 C16 1.400(10) .
C12 C13 1.422(11) .
C13 C14 1.363(10) .
C14 C15 1.422(10) .
C15 C16 1.428(11) .
C15 C20 1.431(11) .
C16 C17 1.422(10) .
C17 C18 1.334(11) .
C18 C19 1.410(12) .
C19 C20 1.366(11) .
C21 C22 1.443(12) .
C23 C24 1.461(11) 3_655
C24 C23 1.461(11) 3_655
C25 C26 1.476(10) .
